data_4344580
loop_
_publ_author_name
'Das, Uttam K.'
'Daifuku, Stephanie L.'
'Gorelsky, Serge I.'
'Korobkov, Ilia'
'Neidig, Michael L.'
'Le Roy, Jennifer J.'
'Murugesu, Muralee'
'Baker, R. Tom'

_publ_section_title
;
 Mononuclear, Dinuclear, and Trinuclear Iron Complexes Featuring a New
 Monoanionic SNS Thiolate Ligand.
;
_journal_issue 2
_journal_name_full 'Inorganic chemistry'
_journal_page_first 987
_journal_page_last 997
_journal_paper_doi 10.1021/acs.inorgchem.5b02833
_journal_volume 55
_journal_year 2016
_chemical_formula_sum 'C20 H24 F3 Fe N2 O6 P S3'
_chemical_formula_weight 628.41
_chemical_name_systematic
; 
 ? 
;
_space_group_IT_number 2
_symmetry_cell_setting triclinic
_symmetry_space_group_name_Hall '-P 1'
_symmetry_space_group_name_H-M 'P -1'
_atom_sites_solution_hydrogens geom
_atom_sites_solution_primary direct
_atom_sites_solution_secondary difmap
_audit_creation_method SHELXL-97
_cell_angle_alpha 74.390(3)
_cell_angle_beta 85.483(3)
_cell_angle_gamma 75.255(3)
_cell_formula_units_Z 2
_cell_length_a 10.6895(5)
_cell_length_b 11.2318(5)
_cell_length_c 11.5933(5)
_cell_measurement_reflns_used 2280
_cell_measurement_temperature 200(2)
_cell_measurement_theta_max 27.99
_cell_measurement_theta_min 2.41
_cell_volume 1296.35(10)
_computing_cell_refinement 'APEX II, Bruker (2009)'
_computing_data_collection 'APEX II, Bruker (2009)'
_computing_data_reduction 'XPREP, Bruker (2009)'
_computing_molecular_graphics 'SHELXTL, Bruker (2004)'
_computing_publication_material 'SHELXTL, Bruker (2004)'
_computing_structure_refinement 'SHELXL-97 (Sheldrick, 2008)'
_computing_structure_solution 'SHELXS-97 (Sheldrick, 2008)'
_diffrn_ambient_temperature 200(2)
_diffrn_measured_fraction_theta_full 0.977
_diffrn_measured_fraction_theta_max 0.977
_diffrn_measurement_device_type 'Bruker APEX-II CCD'
_diffrn_measurement_method '\f and \w scans'
_diffrn_radiation_monochromator graphite
_diffrn_radiation_source 'fine-focus sealed tube'
_diffrn_radiation_type MoK\a
_diffrn_radiation_wavelength 0.71073
_diffrn_reflns_av_R_equivalents 0.0755
_diffrn_reflns_av_sigmaI/netI 0.1341
_diffrn_reflns_limit_h_max 14
_diffrn_reflns_limit_h_min -14
_diffrn_reflns_limit_k_max 14
_diffrn_reflns_limit_k_min -15
_diffrn_reflns_limit_l_max 15
_diffrn_reflns_limit_l_min -15
_diffrn_reflns_number 16057
_diffrn_reflns_theta_full 28.42
_diffrn_reflns_theta_max 28.42
_diffrn_reflns_theta_min 1.82
_exptl_absorpt_coefficient_mu 0.946
_exptl_absorpt_correction_T_max 0.9632
_exptl_absorpt_correction_T_min 0.8869
_exptl_absorpt_correction_type multi-scan
_exptl_absorpt_process_details 'SADABS, Bruker (2003)'
_exptl_crystal_colour green
_exptl_crystal_density_diffrn 1.610
_exptl_crystal_density_meas ?
_exptl_crystal_density_method 'not measured'
_exptl_crystal_description block
_exptl_crystal_F_000 644
_exptl_crystal_size_max 0.13
_exptl_crystal_size_mid 0.05
_exptl_crystal_size_min 0.04
_refine_diff_density_max 0.734
_refine_diff_density_min -1.001
_refine_diff_density_rms 0.085
_refine_ls_extinction_method none
_refine_ls_goodness_of_fit_ref 1.019
_refine_ls_hydrogen_treatment constr
_refine_ls_matrix_type full
_refine_ls_number_parameters 335
_refine_ls_number_reflns 6380
_refine_ls_number_restraints 282
_refine_ls_restrained_S_all 1.003
_refine_ls_R_factor_all 0.1591
_refine_ls_R_factor_gt 0.0655
_refine_ls_shift/su_max 0.001
_refine_ls_shift/su_mean 0.000
_refine_ls_structure_factor_coef Fsqd
_refine_ls_weighting_details 'calc w=1/[\s^2^(Fo^2^)+(0.0408P)^2^]'
_refine_ls_weighting_scheme calc
_refine_ls_wR_factor_gt 0.0959
_refine_ls_wR_factor_ref 0.1167
_reflns_number_gt 3267
_reflns_number_total 6380
_reflns_threshold_expression >2sigma(I)
_cod_data_source_file ic5b02833_si_003.cif
_cod_data_source_block tb094
_cod_depositor_comments
;
The following automatic conversions were performed:

'_symmetry_cell_setting' value 'Triclinic' changed to 'triclinic'
according to
/usr/data/users/saulius/crontab/automatic-downloads/current/ACS/lib/dictionaries/cif_core.dic
dictionary named 'cif_core.dic' version 2.4.2 from 2011-04-26.

'_exptl_crystal_density_meas' value 'n/a' was changed to '?' - the
value is perceived as not measured.

Automatic conversion script
Id: cif_fix_values 4268 2015-11-12 08:31:59Z antanas 
;
_cod_original_sg_symbol_H-M P-1
_cod_database_code 4344580

loop_
_symmetry_equiv_pos_as_xyz
'x, y, z'
'-x, -y, -z'

loop_
_atom_site_label
_atom_site_type_symbol
_atom_site_fract_x
_atom_site_fract_y
_atom_site_fract_z
_atom_site_U_iso_or_equiv
_atom_site_adp_type
_atom_site_occupancy
_atom_site_symmetry_multiplicity
_atom_site_calc_flag
_atom_site_refinement_flags
_atom_site_disorder_assembly
_atom_site_disorder_group
Fe1 Fe 0.43917(5) 0.62556(5) 0.06535(4) 0.02706(15) Uani 1 1 d U . .
S1 S 0.36541(8) 0.52958(9) -0.05602(8) 0.0287(2) Uani 1 1 d U . .
S2 S 0.52394(14) 0.69908(11) 0.19652(10) 0.0623(4) Uani 1 1 d U . .
S3 S 0.77476(11) 0.83547(10) 0.43411(9) 0.0466(3) Uani 1 1 d U . .
P1 P 0.25438(9) 0.76347(9) 0.07060(9) 0.0306(2) Uani 1 1 d U . .
F1 F 0.8279(3) 0.9394(3) 0.5954(3) 0.0857(9) Uani 1 1 d U . .
F2 F 0.8991(4) 1.0092(4) 0.4206(3) 0.1264(14) Uani 1 1 d U . .
F3 F 0.6987(4) 1.0657(3) 0.4574(4) 0.1409(15) Uani 1 1 d U . .
O1 O 0.1764(2) 0.7346(2) 0.1915(2) 0.0402(7) Uani 1 1 d U A .
O2 O 0.1424(2) 0.7906(2) -0.0229(2) 0.0356(6) Uani 1 1 d U A .
O3 O 0.2798(2) 0.9011(2) 0.0563(2) 0.0429(7) Uani 1 1 d U A .
O4 O 0.6594(3) 0.8131(3) 0.4986(2) 0.0529(8) Uani 1 1 d U . .
O5 O 0.8898(3) 0.7356(3) 0.4703(2) 0.0659(9) Uani 1 1 d U . .
O6 O 0.7602(3) 0.8849(3) 0.3063(2) 0.0578(8) Uani 1 1 d U . .
N1 N 0.3875(3) 0.4963(3) 0.1983(2) 0.0269(7) Uani 1 1 d U . .
N2 N 0.4893(3) 0.7457(3) -0.0714(3) 0.0308(7) Uani 1 1 d U . .
C1 C 0.2626(3) 0.4590(3) 0.0524(3) 0.0279(8) Uani 1 1 d U . .
C2 C 0.1655(3) 0.4106(3) 0.0218(3) 0.0331(9) Uani 1 1 d U A .
H2A H 0.1550 0.4121 -0.0593 0.040 Uiso 1 1 calc R . .
C3 C 0.0850(3) 0.3607(4) 0.1097(4) 0.0418(10) Uani 1 1 d U . .
H3A H 0.0195 0.3269 0.0889 0.050 Uiso 1 1 calc R A .
C4 C 0.0979(3) 0.3590(3) 0.2274(4) 0.0408(10) Uani 1 1 d U A .
H4A H 0.0406 0.3255 0.2868 0.049 Uiso 1 1 calc R . .
C5 C 0.1939(3) 0.4058(3) 0.2595(3) 0.0364(9) Uani 1 1 d U . .
H5A H 0.2023 0.4056 0.3405 0.044 Uiso 1 1 calc R A .
C6 C 0.2785(3) 0.4534(3) 0.1719(3) 0.0264(8) Uani 1 1 d U A .
C7 C 0.4417(3) 0.4401(3) 0.3006(3) 0.0314(9) Uani 1 1 d U A .
H7A H 0.4018 0.3792 0.3529 0.038 Uiso 1 1 calc R . .
C8 C 0.6108(4) 0.5622(4) 0.3016(3) 0.0383(9) Uani 1 1 d U A .
C9 C 0.5565(4) 0.4587(4) 0.3457(3) 0.0357(9) Uani 1 1 d U . .
C10 C 0.6194(5) 0.3598(4) 0.4378(4) 0.0640(14) Uani 1 1 d U A .
H10A H 0.5817 0.2901 0.4722 0.077 Uiso 1 1 calc R . .
C11 C 0.7366(6) 0.3610(5) 0.4808(5) 0.092(2) Uani 1 1 d U . .
H11A H 0.7798 0.2911 0.5422 0.110 Uiso 1 1 calc R A .
C12 C 0.7891(5) 0.4612(5) 0.4354(5) 0.0766(17) Uani 1 1 d U A .
H12A H 0.8693 0.4615 0.4651 0.092 Uiso 1 1 calc R . .
C13 C 0.7273(4) 0.5640(5) 0.3458(4) 0.0575(12) Uani 1 1 d U . .
H13A H 0.7642 0.6349 0.3149 0.069 Uiso 1 1 calc R A .
C14 C 0.6113(6) 0.8102(6) 0.1302(6) 0.0295(17) Uani 0.50 1 d PU A 1
H14A H 0.6449 0.8378 0.1923 0.044 Uiso 0.50 1 calc PR A 1
H14B H 0.5550 0.8839 0.0768 0.044 Uiso 0.50 1 calc PR A 1
H14C H 0.6836 0.7720 0.0839 0.044 Uiso 0.50 1 calc PR A 1
C14' C 0.4518(9) 0.7734(9) 0.2845(8) 0.069(3) Uani 0.50 1 d PU A 2
H14D H 0.5144 0.7928 0.3297 0.103 Uiso 0.50 1 calc PR A 2
H14E H 0.4001 0.7220 0.3401 0.103 Uiso 0.50 1 calc PR A 2
H14F H 0.3948 0.8530 0.2402 0.103 Uiso 0.50 1 calc PR A 2
C15 C 0.0395(4) 0.7460(5) 0.2084(4) 0.0782(17) Uani 1 1 d U . .
H15A H 0.0196 0.7216 0.2943 0.117 Uiso 1 1 calc R A .
H15B H 0.0130 0.6897 0.1688 0.117 Uiso 1 1 calc R . .
H15C H -0.0072 0.8343 0.1739 0.117 Uiso 1 1 calc R . .
C16 C 0.1658(4) 0.8377(4) -0.1502(3) 0.0436(11) Uani 1 1 d U . .
H16A H 0.0874 0.8490 -0.1945 0.065 Uiso 1 1 calc R A .
H16B H 0.2369 0.7763 -0.1769 0.065 Uiso 1 1 calc R . .
H16C H 0.1887 0.9197 -0.1652 0.065 Uiso 1 1 calc R . .
C17 C 0.1777(4) 1.0095(4) 0.0692(5) 0.0840(18) Uani 1 1 d U . .
H17A H 0.2137 1.0840 0.0576 0.126 Uiso 1 1 calc R A .
H17B H 0.1393 0.9906 0.1496 0.126 Uiso 1 1 calc R . .
H17C H 0.1111 1.0274 0.0093 0.126 Uiso 1 1 calc R . .
C18 C 0.5162(3) 0.8153(3) -0.1535(3) 0.0334(9) Uani 1 1 d U A .
C19 C 0.5500(4) 0.9064(4) -0.2594(4) 0.0519(12) Uani 1 1 d U . .
H19A H 0.5684 0.8669 -0.3266 0.078 Uiso 1 1 calc R A .
H19B H 0.6267 0.9315 -0.2429 0.078 Uiso 1 1 calc R . .
H19C H 0.4776 0.9818 -0.2797 0.078 Uiso 1 1 calc R . .
C20 C 0.8021(6) 0.9676(6) 0.4786(5) 0.0751(15) Uani 1 1 d U . .

loop_
_atom_site_aniso_label
_atom_site_aniso_U_11
_atom_site_aniso_U_22
_atom_site_aniso_U_33
_atom_site_aniso_U_23
_atom_site_aniso_U_13
_atom_site_aniso_U_12
Fe1 0.0238(3) 0.0338(3) 0.0247(3) -0.0072(2) 0.0018(2) -0.0100(2)
S1 0.0241(5) 0.0376(6) 0.0260(5) -0.0089(4) 0.0009(4) -0.0099(4)
S2 0.1069(11) 0.0566(8) 0.0360(7) 0.0037(6) -0.0244(7) -0.0516(8)
S3 0.0513(7) 0.0435(7) 0.0382(6) -0.0062(5) 0.0113(5) -0.0075(6)
P1 0.0292(6) 0.0321(6) 0.0291(6) -0.0056(4) -0.0001(4) -0.0073(5)
F1 0.116(2) 0.102(2) 0.0574(19) -0.0268(17) 0.0112(17) -0.0566(19)
F2 0.175(3) 0.178(4) 0.060(2) 0.005(2) 0.000(2) -0.140(3)
F3 0.165(3) 0.051(2) 0.209(4) -0.051(2) -0.060(3) 0.004(2)
O1 0.0329(15) 0.0510(17) 0.0303(15) -0.0086(12) 0.0068(12) -0.0026(13)
O2 0.0278(15) 0.0467(17) 0.0298(14) -0.0011(12) -0.0020(11) -0.0132(12)
O3 0.0360(16) 0.0275(15) 0.0620(19) -0.0056(13) -0.0117(13) -0.0052(13)
O4 0.0524(18) 0.0540(19) 0.0515(18) -0.0150(15) 0.0209(14) -0.0168(15)
O5 0.055(2) 0.065(2) 0.0500(19) -0.0018(16) 0.0117(15) 0.0165(17)
O6 0.065(2) 0.058(2) 0.0399(17) -0.0002(15) 0.0040(15) -0.0101(16)
N1 0.0241(17) 0.0296(17) 0.0265(16) -0.0100(13) 0.0027(13) -0.0037(13)
N2 0.0270(18) 0.0357(19) 0.0311(18) -0.0098(15) 0.0012(14) -0.0093(15)
C1 0.021(2) 0.027(2) 0.033(2) -0.0059(16) 0.0002(15) -0.0014(16)
C2 0.021(2) 0.037(2) 0.040(2) -0.0072(18) -0.0034(16) -0.0051(17)
C3 0.022(2) 0.040(2) 0.060(3) -0.007(2) -0.0019(19) -0.0088(18)
C4 0.025(2) 0.037(2) 0.051(3) 0.006(2) 0.0042(19) -0.0099(19)
C5 0.033(2) 0.036(2) 0.033(2) -0.0041(18) 0.0049(17) -0.0028(19)
C6 0.022(2) 0.024(2) 0.030(2) -0.0054(15) 0.0001(15) -0.0004(16)
C7 0.035(2) 0.033(2) 0.024(2) -0.0088(17) 0.0021(16) -0.0046(18)
C8 0.034(2) 0.053(2) 0.035(2) -0.0242(19) -0.0043(18) -0.0077(19)
C9 0.039(2) 0.036(2) 0.032(2) -0.0164(18) -0.0077(18) 0.0002(19)
C10 0.082(3) 0.036(3) 0.073(3) -0.016(2) -0.047(3) 0.004(2)
C11 0.106(5) 0.048(3) 0.119(5) -0.032(3) -0.084(4) 0.020(3)
C12 0.050(3) 0.074(4) 0.118(5) -0.063(3) -0.045(3) 0.018(3)
C13 0.041(3) 0.080(3) 0.064(3) -0.041(3) -0.006(2) -0.012(2)
C14 0.027(4) 0.027(4) 0.038(4) -0.016(3) -0.001(3) -0.005(3)
C14' 0.088(7) 0.057(6) 0.069(7) -0.037(5) -0.039(5) 0.002(5)
C15 0.036(3) 0.110(4) 0.054(3) 0.005(3) 0.017(2) 0.009(3)
C16 0.043(3) 0.052(3) 0.030(2) 0.0053(19) -0.0028(18) -0.017(2)
C17 0.060(3) 0.029(3) 0.153(5) -0.018(3) -0.029(3) 0.011(2)
C18 0.031(2) 0.034(2) 0.034(2) -0.0093(18) 0.0044(18) -0.0060(18)
C19 0.052(3) 0.048(3) 0.049(3) -0.002(2) 0.013(2) -0.017(2)
C20 0.086(4) 0.077(4) 0.068(4) -0.011(3) -0.004(3) -0.037(3)

loop_
_atom_type_symbol
_atom_type_description
_atom_type_scat_dispersion_real
_atom_type_scat_dispersion_imag
_atom_type_scat_source
C C 0.0033 0.0016 'International Tables Vol C Tables 4.2.6.8 and 6.1.1.4'
H H 0.0000 0.0000 'International Tables Vol C Tables 4.2.6.8 and 6.1.1.4'
N N 0.0061 0.0033 'International Tables Vol C Tables 4.2.6.8 and 6.1.1.4'
O O 0.0106 0.0060 'International Tables Vol C Tables 4.2.6.8 and 6.1.1.4'
F F 0.0171 0.0103 'International Tables Vol C Tables 4.2.6.8 and 6.1.1.4'
P P 0.1023 0.0942 'International Tables Vol C Tables 4.2.6.8 and 6.1.1.4'
S S 0.1246 0.1234 'International Tables Vol C Tables 4.2.6.8 and 6.1.1.4'
Fe Fe 0.3463 0.8444 'International Tables Vol C Tables 4.2.6.8 and 6.1.1.4'

loop_
_geom_angle_atom_site_label_1
_geom_angle_atom_site_label_2
_geom_angle_atom_site_label_3
_geom_angle
_geom_angle_site_symmetry_3
N2 Fe1 N1 176.44(12) .
N2 Fe1 P1 88.92(9) .
N1 Fe1 P1 92.34(9) .
N2 Fe1 S2 93.12(9) .
N1 Fe1 S2 90.19(9) .
P1 Fe1 S2 90.71(5) .
N2 Fe1 S1 91.00(9) .
N1 Fe1 S1 85.60(8) .
P1 Fe1 S1 94.10(4) .
S2 Fe1 S1 173.73(5) .
N2 Fe1 S1 91.79(9) 2_665
N1 Fe1 S1 86.81(8) 2_665
P1 Fe1 S1 177.35(4) 2_665
S2 Fe1 S1 91.80(5) 2_665
S1 Fe1 S1 83.34(4) 2_665
C1 S1 Fe1 95.61(12) .
C1 S1 Fe1 108.61(11) 2_665
Fe1 S1 Fe1 96.66(4) 2_665
C14' S2 C14 94.7(4) .
C14' S2 C8 98.6(4) .
C14 S2 C8 115.0(3) .
C14' S2 Fe1 128.0(3) .
C14 S2 Fe1 114.1(2) .
C8 S2 Fe1 106.00(13) .
O4 S3 O5 114.95(17) .
O4 S3 O6 114.99(18) .
O5 S3 O6 114.36(18) .
O4 S3 C20 103.6(2) .
O5 S3 C20 104.3(3) .
O6 S3 C20 102.5(2) .
O1 P1 O2 100.07(13) .
O1 P1 O3 105.46(14) .
O2 P1 O3 103.51(13) .
O1 P1 Fe1 114.42(10) .
O2 P1 Fe1 122.27(11) .
O3 P1 Fe1 109.40(10) .
C15 O1 P1 128.4(2) .
C16 O2 P1 120.2(2) .
C17 O3 P1 122.5(3) .
C7 N1 C6 116.8(3) .
C7 N1 Fe1 129.0(2) .
C6 N1 Fe1 114.1(2) .
C18 N2 Fe1 178.0(3) .
C6 C1 C2 119.4(3) .
C6 C1 S1 118.5(3) .
C2 C1 S1 122.1(3) .
C3 C2 C1 119.6(4) .
C4 C3 C2 121.0(4) .
C3 C4 C5 120.3(3) .
C4 C5 C6 119.4(4) .
C1 C6 C5 120.3(3) .
C1 C6 N1 116.4(3) .
C5 C6 N1 123.3(3) .
N1 C7 C9 127.8(3) .
C9 C8 C13 120.8(4) .
C9 C8 S2 119.4(3) .
C13 C8 S2 119.5(3) .
C10 C9 C8 118.0(4) .
C10 C9 C7 115.7(4) .
C8 C9 C7 126.2(3) .
C11 C10 C9 121.1(5) .
C12 C11 C10 120.0(5) .
C11 C12 C13 120.8(5) .
C12 C13 C8 119.3(5) .
N2 C18 C19 179.4(5) .
F2 C20 F1 106.6(4) .
F2 C20 F3 106.6(5) .
F1 C20 F3 107.0(5) .
F2 C20 S3 112.5(4) .
F1 C20 S3 112.8(4) .
F3 C20 S3 111.0(4) .

loop_
_geom_bond_atom_site_label_1
_geom_bond_atom_site_label_2
_geom_bond_distance
_geom_bond_site_symmetry_2
Fe1 N2 1.925(3) .
Fe1 N1 1.964(3) .
Fe1 P1 2.1862(11) .
Fe1 S2 2.2560(12) .
Fe1 S1 2.2776(10) .
Fe1 S1 2.3716(11) 2_665
S1 C1 1.762(3) .
S1 Fe1 2.3716(11) 2_665
S2 C14' 1.530(9) .
S2 C14 1.728(6) .
S2 C8 1.776(4) .
S3 O4 1.433(3) .
S3 O5 1.440(3) .
S3 O6 1.441(3) .
S3 C20 1.792(5) .
P1 O1 1.572(2) .
P1 O2 1.594(2) .
P1 O3 1.599(2) .
F1 C20 1.339(5) .
F2 C20 1.309(5) .
F3 C20 1.331(6) .
O1 C15 1.439(4) .
O2 C16 1.452(4) .
O3 C17 1.446(5) .
N1 C7 1.289(4) .
N1 C6 1.451(4) .
N2 C18 1.128(4) .
C1 C6 1.391(4) .
C1 C2 1.396(4) .
C2 C3 1.376(5) .
C3 C4 1.377(5) .
C4 C5 1.381(5) .
C5 C6 1.394(5) .
C7 C9 1.453(5) .
C8 C9 1.387(5) .
C8 C13 1.391(5) .
C9 C10 1.387(5) .
C10 C11 1.389(6) .
C11 C12 1.347(7) .
C12 C13 1.386(6) .
C18 C19 1.457(5) .

loop_
_geom_torsion_atom_site_label_1
_geom_torsion_atom_site_label_2
_geom_torsion_atom_site_label_3
_geom_torsion_atom_site_label_4
_geom_torsion
_geom_torsion_site_symmetry_1
_geom_torsion_site_symmetry_4
N2 Fe1 S1 C1 -158.79(14) . .
N1 Fe1 S1 C1 22.24(13) . .
P1 Fe1 S1 C1 -69.79(11) . .
S2 Fe1 S1 C1 70.2(5) . .
S1 Fe1 S1 C1 109.53(12) 2_665 .
N2 Fe1 S1 Fe1 91.68(9) . 2_665
N1 Fe1 S1 Fe1 -87.29(9) . 2_665
P1 Fe1 S1 Fe1 -179.33(4) . 2_665
S2 Fe1 S1 Fe1 -39.3(4) . 2_665
S1 Fe1 S1 Fe1 0.0 2_665 2_665
N2 Fe1 S2 C14' 110.3(5) . .
N1 Fe1 S2 C14' -71.0(5) . .
P1 Fe1 S2 C14' 21.3(5) . .
S1 Fe1 S2 C14' -118.8(6) . .
S1 Fe1 S2 C14' -157.8(5) 2_665 .
N2 Fe1 S2 C14 -7.3(3) . .
N1 Fe1 S2 C14 171.4(3) . .
P1 Fe1 S2 C14 -96.2(3) . .
S1 Fe1 S2 C14 123.7(5) . .
S1 Fe1 S2 C14 84.6(3) 2_665 .
N2 Fe1 S2 C8 -134.88(16) . .
N1 Fe1 S2 C8 43.82(16) . .
P1 Fe1 S2 C8 136.16(14) . .
S1 Fe1 S2 C8 -3.9(5) . .
S1 Fe1 S2 C8 -42.99(14) 2_665 .
N2 Fe1 P1 O1 -164.03(14) . .
N1 Fe1 P1 O1 19.29(14) . .
S2 Fe1 P1 O1 -70.93(12) . .
S1 Fe1 P1 O1 105.05(11) . .
S1 Fe1 P1 O1 90.4(9) 2_665 .
N2 Fe1 P1 O2 75.05(14) . .
N1 Fe1 P1 O2 -101.63(13) . .
S2 Fe1 P1 O2 168.15(11) . .
S1 Fe1 P1 O2 -15.88(11) . .
S1 Fe1 P1 O2 -30.5(10) 2_665 .
N2 Fe1 P1 O3 -45.98(14) . .
N1 Fe1 P1 O3 137.35(14) . .
S2 Fe1 P1 O3 47.13(11) . .
S1 Fe1 P1 O3 -136.90(11) . .
S1 Fe1 P1 O3 -151.5(9) 2_665 .
O2 P1 O1 C15 -6.6(4) . .
O3 P1 O1 C15 100.6(4) . .
Fe1 P1 O1 C15 -139.1(3) . .
O1 P1 O2 C16 172.4(3) . .
O3 P1 O2 C16 63.7(3) . .
Fe1 P1 O2 C16 -60.1(3) . .
O1 P1 O3 C17 -49.6(3) . .
O2 P1 O3 C17 55.0(3) . .
Fe1 P1 O3 C17 -173.1(3) . .
N2 Fe1 N1 C7 128.2(19) . .
P1 Fe1 N1 C7 -121.1(3) . .
S2 Fe1 N1 C7 -30.4(3) . .
S1 Fe1 N1 C7 145.0(3) . .
S1 Fe1 N1 C7 61.4(3) 2_665 .
N2 Fe1 N1 C6 -47(2) . .
P1 Fe1 N1 C6 63.8(2) . .
S2 Fe1 N1 C6 154.5(2) . .
S1 Fe1 N1 C6 -30.1(2) . .
S1 Fe1 N1 C6 -113.7(2) 2_665 .
N1 Fe1 N2 C18 37(10) . .
P1 Fe1 N2 C18 -74(9) . .
S2 Fe1 N2 C18 -165(9) . .
S1 Fe1 N2 C18 20(9) . .
S1 Fe1 N2 C18 103(9) 2_665 .
Fe1 S1 C1 C6 -15.0(3) . .
Fe1 S1 C1 C6 84.0(3) 2_665 .
Fe1 S1 C1 C2 164.1(3) . .
Fe1 S1 C1 C2 -96.9(3) 2_665 .
C6 C1 C2 C3 1.4(5) . .
S1 C1 C2 C3 -177.6(3) . .
C1 C2 C3 C4 0.7(5) . .
C2 C3 C4 C5 -1.1(6) . .
C3 C4 C5 C6 -0.8(5) . .
C2 C1 C6 C5 -3.3(5) . .
S1 C1 C6 C5 175.9(3) . .
C2 C1 C6 N1 175.4(3) . .
S1 C1 C6 N1 -5.5(4) . .
C4 C5 C6 C1 2.9(5) . .
C4 C5 C6 N1 -175.6(3) . .
C7 N1 C6 C1 -147.5(3) . .
Fe1 N1 C6 C1 28.3(4) . .
C7 N1 C6 C5 31.1(5) . .
Fe1 N1 C6 C5 -153.1(3) . .
C6 N1 C7 C9 175.6(3) . .
Fe1 N1 C7 C9 0.6(6) . .
C14' S2 C8 C9 90.7(5) . .
C14 S2 C8 C9 -170.0(4) . .
Fe1 S2 C8 C9 -42.9(3) . .
C14' S2 C8 C13 -84.2(5) . .
C14 S2 C8 C13 15.2(5) . .
Fe1 S2 C8 C13 142.2(3) . .
C13 C8 C9 C10 2.3(6) . .
S2 C8 C9 C10 -172.5(3) . .
C13 C8 C9 C7 -174.4(4) . .
S2 C8 C9 C7 10.7(5) . .
N1 C7 C9 C10 -158.9(4) . .
N1 C7 C9 C8 17.9(6) . .
C8 C9 C10 C11 -3.2(7) . .
C7 C9 C10 C11 173.9(4) . .
C9 C10 C11 C12 2.1(8) . .
C10 C11 C12 C13 0.0(9) . .
C11 C12 C13 C8 -0.9(8) . .
C9 C8 C13 C12 -0.3(6) . .
S2 C8 C13 C12 174.5(3) . .
Fe1 N2 C18 C19 93(46) . .
O4 S3 C20 F2 -174.7(4) . .
O5 S3 C20 F2 64.7(4) . .
O6 S3 C20 F2 -54.8(5) . .
O4 S3 C20 F1 64.6(4) . .
O5 S3 C20 F1 -56.0(4) . .
O6 S3 C20 F1 -175.5(4) . .
O4 S3 C20 F3 -55.4(4) . .
O5 S3 C20 F3 -176.0(4) . .
O6 S3 C20 F3 64.5(4) . .
